data_1544314
loop_
_publ_author_name
'Wu, Nathan Man-Wai'
'Wong, Hok-Lai'
'Yam, Vivian Wing-Wah'

_publ_section_title
;
 Photochromic benzo[b]phosphole oxide with excellent thermal
 irreversibility and fatigue resistance in the thin film solid state via
 direct attachment of dithienyl units to the weakly aromatic heterocycle
;
_journal_issue 2
_journal_name_full 'Chem. Sci.'
_journal_page_first 1309
_journal_paper_doi 10.1039/C6SC02928K
_journal_volume 8
_journal_year 2017
_chemical_formula_sum 'C26 H23 O P S2'
_chemical_formula_weight 446.53
_chemical_name_systematic BzPPh(O)-DTE
_space_group_IT_number 2
_symmetry_cell_setting triclinic
_symmetry_space_group_name_Hall '-P 1'
_symmetry_space_group_name_H-M 'P -1'
_atom_sites_solution_hydrogens geom
_atom_sites_solution_primary direct
_atom_sites_solution_secondary difmap
_audit_creation_method SHELXL-97
_audit_update_record
;
2016-03-24 deposited with the CCDC.
2016-09-30 downloaded from the CCDC.
;
_cell_angle_alpha 83.4270(10)
_cell_angle_beta 77.3210(10)
_cell_angle_gamma 83.7100(10)
_cell_formula_units_Z 2
_cell_length_a 8.4616(4)
_cell_length_b 11.5086(5)
_cell_length_c 12.4957(6)
_cell_measurement_reflns_used 82
_cell_measurement_temperature 296(2)
_cell_measurement_theta_max 15
_cell_measurement_theta_min 15
_cell_volume 1174.89(9)
_computing_cell_refinement 'BRUKER KAPPA APEXII DUO DIFFRACTOMETER'
_computing_data_collection 'BRUKER KAPPA APEXII DUO DIFFRACTOMETER'
_computing_data_reduction 'BRUKER KAPPA APEXII DUO DIFFRACTOMETER'
_computing_molecular_graphics 'SIEMENS SHELXTL'
_computing_publication_material 'SIEMENS SHELXTL'
_computing_structure_refinement 'SHELXL-97 (Sheldrick, 2008)'
_computing_structure_solution 'SHELXS-97 (Sheldrick, 2008)'
_diffrn_ambient_temperature 296(2)
_diffrn_measured_fraction_theta_full 0.995
_diffrn_measured_fraction_theta_max 0.995
_diffrn_measurement_device_type 'BRUKER KAPPA APEXII DUO DIFFRACTOMETER'
_diffrn_measurement_method 'PHI & OMEGA SCAN'
_diffrn_radiation_monochromator graphite
_diffrn_radiation_source 'fine-focus sealed tube'
_diffrn_radiation_type MoK\a
_diffrn_radiation_wavelength 0.71073
_diffrn_reflns_av_R_equivalents 0.0284
_diffrn_reflns_av_sigmaI/netI 0.0246
_diffrn_reflns_limit_h_max 10
_diffrn_reflns_limit_h_min -10
_diffrn_reflns_limit_k_max 13
_diffrn_reflns_limit_k_min -13
_diffrn_reflns_limit_l_max 14
_diffrn_reflns_limit_l_min -14
_diffrn_reflns_number 16694
_diffrn_reflns_theta_full 25.25
_diffrn_reflns_theta_max 25.25
_diffrn_reflns_theta_min 1.68
_exptl_absorpt_coefficient_mu 0.310
_exptl_absorpt_correction_T_max 0.7456
_exptl_absorpt_correction_T_min 0.6503
_exptl_absorpt_correction_type multi-scan
_exptl_crystal_colour colourless
_exptl_crystal_density_diffrn 1.262
_exptl_crystal_density_method 'not measured'
_exptl_crystal_description block
_exptl_crystal_F_000 468
_exptl_crystal_size_max 0.50
_exptl_crystal_size_mid 0.40
_exptl_crystal_size_min 0.30
_refine_diff_density_max 0.400
_refine_diff_density_min -0.428
_refine_diff_density_rms 0.042
_refine_ls_extinction_method none
_refine_ls_goodness_of_fit_ref 1.025
_refine_ls_hydrogen_treatment riding
_refine_ls_matrix_type full
_refine_ls_number_parameters 271
_refine_ls_number_reflns 4226
_refine_ls_number_restraints 0
_refine_ls_restrained_S_all 1.025
_refine_ls_R_factor_all 0.0557
_refine_ls_R_factor_gt 0.0443
_refine_ls_shift/su_max 0.000
_refine_ls_shift/su_mean 0.000
_refine_ls_structure_factor_coef Fsqd
_refine_ls_weighting_details 'calc w=1/[\s^2^(Fo^2^)+(0.0596P)^2^+0.6731P] where P=(Fo^2^+2Fc^2^)/3'
_refine_ls_weighting_scheme calc
_refine_ls_wR_factor_gt 0.1143
_refine_ls_wR_factor_ref 0.1232
_reflns_number_gt 3491
_reflns_number_total 4226
_reflns_threshold_expression >2sigma(I)
_cod_data_source_file c6sc02928k2.cif
_cod_data_source_block N14
_cod_depositor_comments
;
The following automatic conversions were performed:

'_symmetry_cell_setting' value 'Triclinic' changed to 'triclinic'
according to
/usr/data/users/saulius/crontab/automatic-downloads/rss-feeds/RSC/lib/dictionaries/cif_core.dic
dictionary named 'cif_core.dic' version 2.4.2 from 2011-04-26.

Automatic conversion script
Id: cif_fix_values 4268 2015-11-12 08:31:59Z antanas 

 Adding full bibliography for 1544314.cif.
;
_cod_original_sg_symbol_H-M P-1
_cod_database_code 1544314

loop_
_symmetry_equiv_pos_as_xyz
'x, y, z'
'-x, -y, -z'

loop_
_atom_site_label
_atom_site_type_symbol
_atom_site_fract_x
_atom_site_fract_y
_atom_site_fract_z
_atom_site_U_iso_or_equiv
_atom_site_adp_type
_atom_site_occupancy
_atom_site_symmetry_multiplicity
_atom_site_calc_flag
_atom_site_refinement_flags
S1 S 1.03019(9) -0.06748(6) 0.13833(6) 0.0656(2) Uani 1 1 d .
S2 S 0.65893(11) 0.32086(7) -0.04446(6) 0.0740(3) Uani 1 1 d .
P1 P 0.56153(6) 0.35513(5) 0.38144(5) 0.03614(16) Uani 1 1 d .
O1 O 0.61929(18) 0.47390(13) 0.37025(14) 0.0468(4) Uani 1 1 d .
C1 C 0.8652(6) -0.2678(3) 0.2277(4) 0.1172(16) Uani 1 1 d .
H1B H 0.7730 -0.2914 0.2824 0.176 Uiso 1 1 calc R
H1C H 0.9625 -0.3102 0.2442 0.176 Uiso 1 1 calc R
H1D H 0.8531 -0.2843 0.1565 0.176 Uiso 1 1 calc R
C2 C 0.8765(4) -0.1378(2) 0.2274(2) 0.0668(8) Uani 1 1 d .
C3 C 0.7765(3) -0.0598(2) 0.2890(2) 0.0567(7) Uani 1 1 d .
H3A H 0.6867 -0.0810 0.3426 0.068 Uiso 1 1 calc R
C4 C 0.8204(3) 0.05846(19) 0.26485(19) 0.0433(5) Uani 1 1 d .
C5 C 0.9569(3) 0.0681(2) 0.1837(2) 0.0486(6) Uani 1 1 d .
C6 C 1.0444(3) 0.1744(2) 0.1344(3) 0.0675(8) Uani 1 1 d .
H6A H 0.9881 0.2424 0.1682 0.101 Uiso 1 1 calc R
H6B H 1.0478 0.1853 0.0566 0.101 Uiso 1 1 calc R
H6C H 1.1533 0.1638 0.1468 0.101 Uiso 1 1 calc R
C7 C 0.5697(4) 0.1193(3) 0.0947(3) 0.0735(8) Uani 1 1 d .
H7A H 0.5635 0.0853 0.1692 0.110 Uiso 1 1 calc R
H7B H 0.6423 0.0697 0.0454 0.110 Uiso 1 1 calc R
H7C H 0.4635 0.1266 0.0778 0.110 Uiso 1 1 calc R
C8 C 0.6314(3) 0.2377(2) 0.0820(2) 0.0535(6) Uani 1 1 d .
C9 C 0.6691(3) 0.29870(19) 0.15934(19) 0.0449(5) Uani 1 1 d .
C10 C 0.7172(3) 0.4135(2) 0.1146(2) 0.0556(6) Uani 1 1 d .
H10A H 0.7448 0.4665 0.1568 0.067 Uiso 1 1 calc R
C11 C 0.7190(4) 0.4376(2) 0.0061(2) 0.0674(8) Uani 1 1 d .
C12 C 0.7673(5) 0.5477(3) -0.0663(3) 0.1027(13) Uani 1 1 d .
H12A H 0.7963 0.6025 -0.0229 0.154 Uiso 1 1 calc R
H12B H 0.6776 0.5824 -0.0981 0.154 Uiso 1 1 calc R
H12C H 0.8587 0.5284 -0.1240 0.154 Uiso 1 1 calc R
C13 C 0.7263(2) 0.15727(18) 0.32326(18) 0.0383(5) Uani 1 1 d .
C14 C 0.6630(2) 0.25910(18) 0.27641(18) 0.0387(5) Uani 1 1 d .
C15 C 0.6989(2) 0.15138(18) 0.44586(19) 0.0390(5) Uani 1 1 d .
C16 C 0.7606(3) 0.0626(2) 0.5148(2) 0.0504(6) Uani 1 1 d .
H16A H 0.8205 -0.0036 0.4860 0.061 Uiso 1 1 calc R
C17 C 0.7320(4) 0.0739(2) 0.6270(2) 0.0620(7) Uani 1 1 d .
H17A H 0.7735 0.0150 0.6732 0.074 Uiso 1 1 calc R
C18 C 0.6426(4) 0.1717(2) 0.6708(2) 0.0639(7) Uani 1 1 d .
H18A H 0.6245 0.1777 0.7462 0.077 Uiso 1 1 calc R
C19 C 0.5794(3) 0.2611(2) 0.6035(2) 0.0505(6) Uani 1 1 d .
H19A H 0.5181 0.3264 0.6331 0.061 Uiso 1 1 calc R
C20 C 0.6100(2) 0.25081(18) 0.49116(19) 0.0393(5) Uani 1 1 d .
C21 C 0.3472(2) 0.35744(19) 0.38623(18) 0.0393(5) Uani 1 1 d .
C22 C 0.2593(3) 0.4603(3) 0.3661(3) 0.0754(9) Uani 1 1 d .
H22A H 0.3101 0.5297 0.3493 0.090 Uiso 1 1 calc R
C23 C 0.0922(4) 0.4622(3) 0.3707(3) 0.0861(11) Uani 1 1 d .
H23A H 0.0324 0.5333 0.3581 0.103 Uiso 1 1 calc R
C24 C 0.0185(3) 0.3641(3) 0.3926(3) 0.0803(10) Uani 1 1 d .
H24A H -0.0926 0.3662 0.3957 0.096 Uiso 1 1 calc R
C25 C 0.1051(4) 0.2611(4) 0.4102(5) 0.130(2) Uani 1 1 d .
H25A H 0.0538 0.1919 0.4243 0.156 Uiso 1 1 calc R
C26 C 0.2689(4) 0.2575(3) 0.4076(4) 0.1013(14) Uani 1 1 d .
H26A H 0.3270 0.1858 0.4205 0.122 Uiso 1 1 calc R

loop_
_atom_site_aniso_label
_atom_site_aniso_U_11
_atom_site_aniso_U_22
_atom_site_aniso_U_33
_atom_site_aniso_U_23
_atom_site_aniso_U_13
_atom_site_aniso_U_12
S1 0.0719(5) 0.0534(4) 0.0607(4) -0.0101(3) -0.0021(3) 0.0238(3)
S2 0.0888(6) 0.0771(5) 0.0498(4) -0.0059(3) -0.0135(4) 0.0178(4)
P1 0.0281(3) 0.0301(3) 0.0503(3) -0.0043(2) -0.0088(2) -0.0011(2)
O1 0.0386(8) 0.0330(8) 0.0691(11) -0.0066(7) -0.0096(7) -0.0056(6)
C1 0.163(4) 0.0375(16) 0.128(3) -0.0139(19) 0.011(3) 0.011(2)
C2 0.087(2) 0.0362(13) 0.0704(18) -0.0059(12) -0.0083(15) 0.0102(13)
C3 0.0611(16) 0.0372(13) 0.0650(16) -0.0021(11) -0.0028(13) 0.0015(11)
C4 0.0410(12) 0.0351(11) 0.0504(13) -0.0017(10) -0.0078(10) 0.0056(9)
C5 0.0459(13) 0.0437(13) 0.0523(13) -0.0047(10) -0.0079(11) 0.0083(10)
C6 0.0516(16) 0.0629(17) 0.0777(19) -0.0030(14) 0.0072(14) -0.0053(13)
C7 0.077(2) 0.0688(19) 0.083(2) -0.0189(16) -0.0298(17) -0.0059(16)
C8 0.0532(14) 0.0505(14) 0.0549(14) -0.0078(11) -0.0129(12) 0.0089(11)
C9 0.0390(12) 0.0394(12) 0.0512(13) -0.0020(10) -0.0054(10) 0.0082(9)
C10 0.0568(15) 0.0444(13) 0.0583(15) 0.0035(11) -0.0036(12) 0.0022(11)
C11 0.0723(18) 0.0562(16) 0.0595(17) 0.0071(13) 0.0018(14) 0.0118(14)
C12 0.126(3) 0.079(2) 0.078(2) 0.0290(19) 0.008(2) 0.001(2)
C13 0.0307(10) 0.0329(11) 0.0497(12) -0.0031(9) -0.0058(9) -0.0022(8)
C14 0.0315(10) 0.0333(11) 0.0500(12) -0.0035(9) -0.0067(9) -0.0008(8)
C15 0.0315(10) 0.0335(11) 0.0525(13) -0.0024(9) -0.0097(9) -0.0045(8)
C16 0.0519(14) 0.0389(12) 0.0598(15) -0.0004(11) -0.0156(12) 0.0030(10)
C17 0.0756(19) 0.0517(15) 0.0613(16) 0.0041(12) -0.0289(14) 0.0032(13)
C18 0.081(2) 0.0645(17) 0.0489(15) -0.0043(13) -0.0215(14) -0.0030(15)
C19 0.0529(14) 0.0455(13) 0.0552(14) -0.0112(11) -0.0134(11) -0.0029(11)
C20 0.0322(10) 0.0353(11) 0.0525(13) -0.0046(9) -0.0123(9) -0.0040(9)
C21 0.0303(10) 0.0406(11) 0.0482(12) -0.0085(9) -0.0097(9) -0.0007(9)
C22 0.0496(16) 0.0497(16) 0.133(3) -0.0073(17) -0.0366(17) 0.0028(12)
C23 0.0529(17) 0.077(2) 0.134(3) -0.021(2) -0.0409(19) 0.0244(16)
C24 0.0343(14) 0.104(3) 0.108(3) -0.015(2) -0.0205(15) -0.0117(16)
C25 0.053(2) 0.096(3) 0.245(6) 0.043(3) -0.056(3) -0.033(2)
C26 0.0468(16) 0.0617(19) 0.199(4) 0.030(2) -0.047(2) -0.0181(14)

loop_
_atom_type_symbol
_atom_type_description
_atom_type_scat_dispersion_real
_atom_type_scat_dispersion_imag
_atom_type_scat_source
C C 0.0033 0.0016 'International Tables Vol C Tables 4.2.6.8 and 6.1.1.4'
H H 0.0000 0.0000 'International Tables Vol C Tables 4.2.6.8 and 6.1.1.4'
O O 0.0106 0.0060 'International Tables Vol C Tables 4.2.6.8 and 6.1.1.4'
P P 0.1023 0.0942 'International Tables Vol C Tables 4.2.6.8 and 6.1.1.4'
S S 0.1246 0.1234 'International Tables Vol C Tables 4.2.6.8 and 6.1.1.4'

loop_
_geom_angle_atom_site_label_1
_geom_angle_atom_site_label_2
_geom_angle_atom_site_label_3
_geom_angle
C2 S1 C5 93.05(12)
C11 S2 C8 93.37(13)
O1 P1 C21 113.36(10)
O1 P1 C20 118.27(10)
C21 P1 C20 107.94(10)
O1 P1 C14 116.24(10)
C21 P1 C14 106.33(10)
C20 P1 C14 92.37(10)
C3 C2 C1 128.9(3)
C3 C2 S1 110.0(2)
C1 C2 S1 121.1(2)
C2 C3 C4 114.2(2)
C5 C4 C3 112.3(2)
C5 C4 C13 125.0(2)
C3 C4 C13 122.7(2)
C4 C5 C6 129.7(2)
C4 C5 S1 110.41(18)
C6 C5 S1 119.88(18)
C9 C8 C7 129.4(2)
C9 C8 S2 110.01(19)
C7 C8 S2 120.5(2)
C8 C9 C10 112.2(2)
C8 C9 C14 127.1(2)
C10 C9 C14 120.7(2)
C11 C10 C9 114.3(3)
C10 C11 C12 127.8(3)
C10 C11 S2 110.1(2)
C12 C11 S2 122.1(3)
C14 C13 C4 126.6(2)
C14 C13 C15 113.78(19)
C4 C13 C15 119.57(18)
C13 C14 C9 129.8(2)
C13 C14 P1 110.60(17)
C9 C14 P1 119.59(15)
C16 C15 C20 119.3(2)
C16 C15 C13 126.5(2)
C20 C15 C13 114.10(18)
C17 C16 C15 119.4(2)
C18 C17 C16 120.8(2)
C17 C18 C19 120.8(2)
C20 C19 C18 118.5(2)
C19 C20 C15 121.3(2)
C19 C20 P1 129.45(17)
C15 C20 P1 109.14(16)
C22 C21 C26 118.0(2)
C22 C21 P1 120.15(19)
C26 C21 P1 121.83(19)
C21 C22 C23 120.2(3)
C24 C23 C22 120.7(3)
C23 C24 C25 119.7(3)
C24 C25 C26 120.5(3)
C21 C26 C25 120.9(3)

loop_
_geom_bond_atom_site_label_1
_geom_bond_atom_site_label_2
_geom_bond_distance
S1 C2 1.724(3)
S1 C5 1.725(2)
S2 C11 1.717(3)
S2 C8 1.735(3)
P1 O1 1.4830(15)
P1 C21 1.799(2)
P1 C20 1.803(2)
P1 C14 1.819(2)
C1 C2 1.509(4)
C2 C3 1.349(4)
C3 C4 1.431(3)
C4 C5 1.365(3)
C4 C13 1.482(3)
C5 C6 1.501(4)
C7 C8 1.491(4)
C8 C9 1.367(4)
C9 C10 1.440(3)
C9 C14 1.473(3)
C10 C11 1.349(4)
C11 C12 1.511(4)
C13 C14 1.359(3)
C13 C15 1.493(3)
C15 C16 1.392(3)
C15 C20 1.403(3)
C16 C17 1.387(4)
C17 C18 1.383(4)
C18 C19 1.389(4)
C19 C20 1.387(3)
C21 C22 1.356(3)
C21 C26 1.361(4)
C22 C23 1.400(4)
C23 C24 1.322(5)
C24 C25 1.345(5)
C25 C26 1.375(4)
